data_7721071
loop_
_publ_author_name
'Matusiewicz, Barbara'
'Tesmar, Aleksandra'
'Brzeski, Jakub'
'Freza, Sylwia'
'Kazimierczuk, Katarzyna'
'Wyrzykowski, Dariusz'

_publ_section_title
;
 Stereochemical control and its consequences in VO(acac)2 complexes: an
 integrated study of trans/cis isomerism with quinoline and isoquinoline
;
_journal_name_full 'Dalton Transactions'
_journal_paper_doi 10.1039/D6DT01029F
_journal_year 2026
_chemical_absolute_configuration unk
_chemical_formula_moiety 'C19  H21  N  O5  V'
_chemical_formula_sum 'C19 H21 N O5 V'
_chemical_formula_weight 394.31
_chemical_name_systematic
;
 <i>cis</i>-bis(acetylacetonato-k2O,O')oxido(isoquinoline-kN)vanadium(IV)
;
_space_group_IT_number 14
_space_group_name_Hall '-P 2ybc'
_space_group_name_H-M_alt 'P 1 21/c 1'
_symmetry_cell_setting monoclinic
_symmetry_Int_Tables_number 14
_symmetry_space_group_name_Hall '-P 2ybc'
_symmetry_space_group_name_H-M 'P 1 21/c 1'
_atom_sites_solution_hydrogens geom
_audit_conform_dict_location ftp://ftp.iucr.org/pub/cif_core.dic
_audit_conform_dict_name cif_core.dic
_audit_conform_dict_version 2.4
_audit_creation_date 2025-06-13
_audit_creation_method 'WinGX routine CIF_UPDATE'
_audit_update_record
;
2026-04-13 deposited with the CCDC.	2026-06-01 downloaded from the CCDC.
;
_cell_angle_alpha 90
_cell_angle_beta 108.51(2)
_cell_angle_gamma 90
_cell_formula_units_Z 4
_cell_length_a 8.222(2)
_cell_length_b 20.454(8)
_cell_length_c 11.506(4)
_cell_measurement_reflns_used 5317
_cell_measurement_temperature 120(2)
_cell_measurement_theta_max 25.78
_cell_measurement_theta_min 2.05
_cell_volume 1834.9(11)
_computing_molecular_graphics 'Ortep for Windows (Farrugia, 2012)'
_computing_publication_material 'WinGX publication routines (Farrugia, 2012)'
_computing_structure_refinement 'SHELXL-2018/3 (Sheldrick, 2018)'
_computing_structure_solution 'SHELXT 2018/2 (Sheldrick, 2018)'
_diffrn_ambient_temperature 120(2)
_diffrn_detector 'image plate (34 cm diameter)'
_diffrn_detector_area_resol_mean 6.67
_diffrn_detector_type STOE
_diffrn_measured_fraction_theta_full 0.999
_diffrn_measured_fraction_theta_max 0.986
_diffrn_measurement_device '2-circle goniometer'
_diffrn_measurement_device_type 'STOE IPDS 2T'
_diffrn_measurement_method 'rotation method'
_diffrn_radiation_monochromator 'parabolic x-ray mirror'
_diffrn_radiation_probe x-ray
_diffrn_radiation_type MoK\a
_diffrn_radiation_wavelength 0.71073
_diffrn_reflns_av_R_equivalents 0.0597
_diffrn_reflns_av_unetI/netI 0.0395
_diffrn_reflns_Laue_measured_fraction_full 0.999
_diffrn_reflns_Laue_measured_fraction_max 0.986
_diffrn_reflns_limit_h_max 11
_diffrn_reflns_limit_h_min -11
_diffrn_reflns_limit_k_max 27
_diffrn_reflns_limit_k_min -28
_diffrn_reflns_limit_l_max 15
_diffrn_reflns_limit_l_min -15
_diffrn_reflns_number 27562
_diffrn_reflns_point_group_measured_fraction_full 0.999
_diffrn_reflns_point_group_measured_fraction_max 0.986
_diffrn_reflns_theta_full 25.242
_diffrn_reflns_theta_max 29.295
_diffrn_reflns_theta_min 2.613
_diffrn_source 'GeniX Mo, 0.05 x 0.05 mm2 microfocus'
_diffrn_standards_number 0
_exptl_absorpt_coefficient_mu 0.57
_exptl_absorpt_correction_type none
_exptl_crystal_colour green
_exptl_crystal_density_diffrn 1.427
_exptl_crystal_density_method 'not measured'
_exptl_crystal_description needle
_exptl_crystal_F_000 820
_exptl_crystal_size_max 0.21
_exptl_crystal_size_mid 0.08
_exptl_crystal_size_min 0.05
_refine_diff_density_max 0.484
_refine_diff_density_min -0.389
_refine_diff_density_rms 0.079
_refine_ls_extinction_method none
_refine_ls_goodness_of_fit_ref 1.029
_refine_ls_hydrogen_treatment constr
_refine_ls_matrix_type full
_refine_ls_number_parameters 239
_refine_ls_number_reflns 4955
_refine_ls_number_restraints 0
_refine_ls_restrained_S_all 1.029
_refine_ls_R_factor_all 0.0685
_refine_ls_R_factor_gt 0.0445
_refine_ls_shift/su_max 0.001
_refine_ls_shift/su_mean 0
_refine_ls_structure_factor_coef Fsqd
_refine_ls_weighting_details 'w=1/[\s^2^(Fo^2^)+(0.0669P)^2^+0.4880P] where P=(Fo^2^+2Fc^2^)/3'
_refine_ls_weighting_scheme calc
_refine_ls_wR_factor_gt 0.108
_refine_ls_wR_factor_ref 0.1175
_reflns_Friedel_coverage 0
_reflns_number_gt 3629
_reflns_number_total 4955
_reflns_threshold_expression 'I > 2\s(I)'
_cod_data_source_file d6dt01029f2.cif
_cod_data_source_block wd7
_cod_original_cell_volume 1834.8(11)
_cod_original_sg_symbol_H-M 'P 21/c'
_cod_database_code 7721071
_shelx_shelxl_version_number 2018/3

loop_
_symmetry_equiv_pos_as_xyz
'x, y, z'
'-x, y+1/2, -z+1/2'
'-x, -y, -z'
'x, -y-1/2, z-1/2'

loop_
_atom_site_label
_atom_site_type_symbol
_atom_site_fract_x
_atom_site_fract_y
_atom_site_fract_z
_atom_site_U_iso_or_equiv
_atom_site_adp_type
_atom_site_occupancy
_atom_site_site_symmetry_order
_atom_site_calc_flag
_atom_site_refinement_flags_posn
_atom_site_refinement_flags_adp
_atom_site_refinement_flags_occupancy
_atom_site_disorder_assembly
_atom_site_disorder_group
C1 C 0.9473(3) 0.23198(11) 0.6874(2) 0.0356(5) Uani 1 1 d . . . . .
H1A H 1.063729 0.226009 0.744141 0.053 Uiso 1 1 calc R U . . .
H1B H 0.936823 0.209679 0.609955 0.053 Uiso 1 1 calc R U . . .
H1C H 0.864366 0.213509 0.723478 0.053 Uiso 1 1 calc R U . . .
C2 C 0.9123(2) 0.30350(10) 0.66380(19) 0.0232(4) Uani 1 1 d . . . . .
C3 C 0.9005(3) 0.32956(10) 0.54964(19) 0.0262(4) Uani 1 1 d . . . . .
H3 H 0.908556 0.300066 0.487929 0.031 Uiso 1 1 calc R U . . .
C4 C 0.8777(2) 0.39550(10) 0.51895(18) 0.0225(4) Uani 1 1 d . . . . .
C5 C 0.8788(3) 0.41832(11) 0.39517(19) 0.0297(5) Uani 1 1 d . . . . .
H5A H 0.763507 0.432906 0.347155 0.045 Uiso 1 1 calc R U . . .
H5B H 0.914 0.382233 0.352449 0.045 Uiso 1 1 calc R U . . .
H5C H 0.959642 0.454703 0.405127 0.045 Uiso 1 1 calc R U . . .
C6 C 0.6814(3) 0.41867(11) 1.07659(18) 0.0281(5) Uani 1 1 d . . . . .
H6A H 0.670915 0.373598 1.102204 0.042 Uiso 1 1 calc R U . . .
H6B H 0.589434 0.44534 1.089328 0.042 Uiso 1 1 calc R U . . .
H6C H 0.792826 0.43649 1.125246 0.042 Uiso 1 1 calc R U . . .
C7 C 0.6674(3) 0.41959(9) 0.94362(18) 0.0215(4) Uani 1 1 d . . . . .
C8 C 0.5063(3) 0.42091(10) 0.85554(19) 0.0249(4) Uani 1 1 d . . . . .
H8 H 0.40932 0.426347 0.882618 0.03 Uiso 1 1 calc R U . . .
C9 C 0.4777(2) 0.41473(10) 0.72958(18) 0.0213(4) Uani 1 1 d . . . . .
C10 C 0.2962(3) 0.40985(12) 0.6462(2) 0.0310(5) Uani 1 1 d . . . . .
H10A H 0.273196 0.445324 0.585836 0.046 Uiso 1 1 calc R U . . .
H10B H 0.217611 0.413384 0.694486 0.046 Uiso 1 1 calc R U . . .
H10C H 0.279254 0.367665 0.60361 0.046 Uiso 1 1 calc R U . . .
C11 C 0.6483(3) 0.55288(10) 0.64791(17) 0.0232(4) Uani 1 1 d . . . . .
H11 H 0.626064 0.52641 0.57672 0.028 Uiso 1 1 calc R U . . .
C12 C 0.5677(3) 0.61150(10) 0.63781(18) 0.0256(4) Uani 1 1 d . . . . .
H12 H 0.493435 0.625769 0.560626 0.031 Uiso 1 1 calc R U . . .
C13 C 0.5950(2) 0.65119(10) 0.74282(18) 0.0232(4) Uani 1 1 d . . . . .
C14 C 0.5090(3) 0.71122(11) 0.7434(2) 0.0284(4) Uani 1 1 d . . . . .
H14 H 0.429452 0.72729 0.669666 0.034 Uiso 1 1 calc R U . . .
C15 C 0.5402(3) 0.74598(11) 0.8495(2) 0.0317(5) Uani 1 1 d . . . . .
H15 H 0.480305 0.78571 0.849337 0.038 Uiso 1 1 calc R U . . .
C16 C 0.6601(3) 0.72371(11) 0.9593(2) 0.0304(5) Uani 1 1 d . . . . .
H16 H 0.681372 0.748918 1.031931 0.036 Uiso 1 1 calc R U . . .
C17 C 0.7465(3) 0.66608(10) 0.96247(19) 0.0262(4) Uani 1 1 d . . . . .
H17 H 0.827768 0.651485 1.036699 0.031 Uiso 1 1 calc R U . . .
C18 C 0.7135(2) 0.62852(10) 0.85409(18) 0.0214(4) Uani 1 1 d . . . . .
C19 C 0.7932(2) 0.56719(9) 0.85429(17) 0.0210(4) Uani 1 1 d . . . . .
H19 H 0.873772 0.552161 0.928442 0.025 Uiso 1 1 calc R U . . .
N1 N 0.76026(19) 0.52993(8) 0.75563(14) 0.0203(3) Uani 1 1 d . . . . .
O1 O 1.05586(17) 0.45482(7) 0.83006(13) 0.0248(3) Uani 1 1 d . . . . .
O2 O 0.89891(18) 0.33600(7) 0.75468(13) 0.0251(3) Uani 1 1 d . . . . .
O3 O 0.85566(17) 0.44018(7) 0.58995(12) 0.0215(3) Uani 1 1 d . . . . .
O4 O 0.59598(17) 0.41133(7) 0.68034(12) 0.0214(3) Uani 1 1 d . . . . .
O5 O 0.80979(17) 0.41789(7) 0.92026(12) 0.0219(3) Uani 1 1 d . . . . .
V1 V 0.86194(4) 0.43225(2) 0.76456(3) 0.01865(10) Uani 1 1 d . . . . .

loop_
_atom_site_aniso_label
_atom_site_aniso_U_11
_atom_site_aniso_U_22
_atom_site_aniso_U_33
_atom_site_aniso_U_23
_atom_site_aniso_U_13
_atom_site_aniso_U_12
C1 0.0410(13) 0.0274(11) 0.0413(13) -0.0009(10) 0.0170(11) 0.0029(10)
C2 0.0161(9) 0.0243(10) 0.0302(10) -0.0037(8) 0.0088(8) -0.0003(7)
C3 0.0257(10) 0.0282(11) 0.0265(10) -0.0073(8) 0.0109(8) -0.0020(8)
C4 0.0186(9) 0.0301(11) 0.0200(9) -0.0039(8) 0.0079(7) -0.0038(8)
C5 0.0377(12) 0.0327(12) 0.0224(10) -0.0052(9) 0.0145(9) -0.0030(9)
C6 0.0317(11) 0.0348(12) 0.0215(10) 0.0003(8) 0.0135(8) -0.0031(9)
C7 0.0253(10) 0.0212(10) 0.0213(9) -0.0003(7) 0.0118(8) -0.0010(7)
C8 0.0222(10) 0.0308(11) 0.0254(10) -0.0003(8) 0.0130(8) -0.0022(8)
C9 0.0209(9) 0.0202(9) 0.0245(9) 0.0012(8) 0.0094(8) -0.0003(7)
C10 0.0201(10) 0.0422(13) 0.0311(11) -0.0016(10) 0.0089(8) -0.0005(9)
C11 0.0237(10) 0.0284(11) 0.0177(9) 0.0010(8) 0.0067(7) -0.0015(8)
C12 0.0236(10) 0.0307(11) 0.0208(9) 0.0047(8) 0.0047(8) 0.0003(8)
C13 0.0199(9) 0.0265(10) 0.0246(9) 0.0047(8) 0.0091(8) -0.0015(7)
C14 0.0266(11) 0.0268(11) 0.0315(11) 0.0054(9) 0.0088(9) 0.0021(8)
C15 0.0321(12) 0.0226(10) 0.0425(13) 0.0015(9) 0.0151(10) 0.0027(8)
C16 0.0352(12) 0.0261(11) 0.0317(11) -0.0052(9) 0.0133(9) -0.0015(9)
C17 0.0283(10) 0.0267(10) 0.0240(10) -0.0013(8) 0.0090(8) -0.0006(8)
C18 0.0193(9) 0.0238(10) 0.0226(9) 0.0006(8) 0.0090(7) -0.0020(7)
C19 0.0195(9) 0.0239(9) 0.0208(9) 0.0011(8) 0.0079(7) -0.0008(7)
N1 0.0177(8) 0.0250(9) 0.0188(8) -0.0003(6) 0.0069(6) -0.0015(6)
O1 0.0206(7) 0.0310(8) 0.0242(7) -0.0011(6) 0.0090(6) 0.0012(6)
O2 0.0270(7) 0.0248(7) 0.0252(7) 0.0002(6) 0.0108(6) 0.0029(6)
O3 0.0220(7) 0.0248(7) 0.0203(6) -0.0015(5) 0.0102(5) -0.0008(5)
O4 0.0185(7) 0.0273(7) 0.0197(6) -0.0022(6) 0.0078(5) -0.0018(5)
O5 0.0213(7) 0.0274(7) 0.0186(6) 0.0001(5) 0.0084(5) 0.0001(5)
V1 0.01709(16) 0.02274(18) 0.01749(16) -0.00134(13) 0.00744(12) -0.00031(13)

loop_
_atom_type_symbol
_atom_type_description
_atom_type_scat_dispersion_real
_atom_type_scat_dispersion_imag
_atom_type_scat_source
C C 0.0033 0.0016 'International Tables Vol C Tables 4.2.6.8 and 6.1.1.4'
H H 0 0 'International Tables Vol C Tables 4.2.6.8 and 6.1.1.4'
N N 0.0061 0.0033 'International Tables Vol C Tables 4.2.6.8 and 6.1.1.4'
O O 0.0106 0.006 'International Tables Vol C Tables 4.2.6.8 and 6.1.1.4'
V V 0.3005 0.5294 'International Tables Vol C Tables 4.2.6.8 and 6.1.1.4'

loop_
_geom_angle_atom_site_label_1
_geom_angle_atom_site_label_2
_geom_angle_atom_site_label_3
_geom_angle
_geom_angle_site_symmetry_1
_geom_angle_site_symmetry_3
_geom_angle_publ_flag
C2 C1 H1A 109.5 . . ?
C2 C1 H1B 109.5 . . ?
H1A C1 H1B 109.5 . . ?
C2 C1 H1C 109.5 . . ?
H1A C1 H1C 109.5 . . ?
H1B C1 H1C 109.5 . . ?
O2 C2 C3 125.22(19) . . ?
O2 C2 C1 115.01(19) . . ?
C3 C2 C1 119.76(19) . . ?
C4 C3 C2 125.03(19) . . ?
C4 C3 H3 117.5 . . ?
C2 C3 H3 117.5 . . ?
O3 C4 C3 124.51(19) . . ?
O3 C4 C5 115.42(18) . . ?
C3 C4 C5 120.07(18) . . ?
C4 C5 H5A 109.5 . . ?
C4 C5 H5B 109.5 . . ?
H5A C5 H5B 109.5 . . ?
C4 C5 H5C 109.5 . . ?
H5A C5 H5C 109.5 . . ?
H5B C5 H5C 109.5 . . ?
C7 C6 H6A 109.5 . . ?
C7 C6 H6B 109.5 . . ?
H6A C6 H6B 109.5 . . ?
C7 C6 H6C 109.5 . . ?
H6A C6 H6C 109.5 . . ?
H6B C6 H6C 109.5 . . ?
O5 C7 C8 124.77(18) . . ?
O5 C7 C6 115.79(18) . . ?
C8 C7 C6 119.43(18) . . ?
C7 C8 C9 124.17(19) . . ?
C7 C8 H8 117.9 . . ?
C9 C8 H8 117.9 . . ?
O4 C9 C8 124.43(18) . . ?
O4 C9 C10 117.18(18) . . ?
C8 C9 C10 118.37(18) . . ?
C9 C10 H10A 109.5 . . ?
C9 C10 H10B 109.5 . . ?
H10A C10 H10B 109.5 . . ?
C9 C10 H10C 109.5 . . ?
H10A C10 H10C 109.5 . . ?
H10B C10 H10C 109.5 . . ?
C12 C11 N1 123.33(18) . . ?
C12 C11 H11 118.3 . . ?
N1 C11 H11 118.3 . . ?
C11 C12 C13 119.59(18) . . ?
C11 C12 H12 120.2 . . ?
C13 C12 H12 120.2 . . ?
C12 C13 C14 123.86(19) . . ?
C12 C13 C18 117.45(19) . . ?
C14 C13 C18 118.67(19) . . ?
C15 C14 C13 120.2(2) . . ?
C15 C14 H14 119.9 . . ?
C13 C14 H14 119.9 . . ?
C14 C15 C16 120.9(2) . . ?
C14 C15 H15 119.6 . . ?
C16 C15 H15 119.6 . . ?
C17 C16 C15 120.8(2) . . ?
C17 C16 H16 119.6 . . ?
C15 C16 H16 119.6 . . ?
C16 C17 C18 119.4(2) . . ?
C16 C17 H17 120.3 . . ?
C18 C17 H17 120.3 . . ?
C19 C18 C17 121.36(18) . . ?
C19 C18 C13 118.45(18) . . ?
C17 C18 C13 120.17(19) . . ?
N1 C19 C18 122.77(18) . . ?
N1 C19 H19 118.6 . . ?
C18 C19 H19 118.6 . . ?
C19 N1 C11 118.33(17) . . ?
C19 N1 V1 121.52(13) . . ?
C11 N1 V1 119.96(13) . . ?
C2 O2 V1 127.95(13) . . ?
C4 O3 V1 128.40(13) . . ?
C9 O4 V1 127.15(13) . . ?
C7 O5 V1 131.01(13) . . ?
O1 V1 O5 94.92(7) . . ?
O1 V1 O3 98.85(7) . . ?
O5 V1 O3 166.23(6) . . ?
O1 V1 O2 99.45(7) . . ?
O5 V1 O2 89.20(6) . . ?
O3 V1 O2 88.78(6) . . ?
O1 V1 O4 174.52(7) . . ?
O5 V1 O4 84.08(6) . . ?
O3 V1 O4 82.19(6) . . ?
O2 V1 O4 85.94(6) . . ?
O1 V1 N1 93.92(7) . . ?
O5 V1 N1 89.35(6) . . ?
O3 V1 N1 89.48(6) . . ?
O2 V1 N1 166.63(6) . . ?
O4 V1 N1 80.69(6) . . ?

loop_
_geom_bond_atom_site_label_1
_geom_bond_atom_site_label_2
_geom_bond_distance
_geom_bond_site_symmetry_2
_geom_bond_publ_flag
C1 C2 1.499(3) . ?
C1 H1A 0.98 . ?
C1 H1B 0.98 . ?
C1 H1C 0.98 . ?
C2 O2 1.273(2) . ?
C2 C3 1.392(3) . ?
C3 C4 1.392(3) . ?
C3 H3 0.95 . ?
C4 O3 1.276(2) . ?
C4 C5 1.501(3) . ?
C5 H5A 0.98 . ?
C5 H5B 0.98 . ?
C5 H5C 0.98 . ?
C6 C7 1.498(3) . ?
C6 H6A 0.98 . ?
C6 H6B 0.98 . ?
C6 H6C 0.98 . ?
C7 O5 1.282(2) . ?
C7 C8 1.389(3) . ?
C8 C9 1.398(3) . ?
C8 H8 0.95 . ?
C9 O4 1.273(2) . ?
C9 C10 1.499(3) . ?
C10 H10A 0.98 . ?
C10 H10B 0.98 . ?
C10 H10C 0.98 . ?
C11 C12 1.357(3) . ?
C11 N1 1.371(2) . ?
C11 H11 0.95 . ?
C12 C13 1.413(3) . ?
C12 H12 0.95 . ?
C13 C14 1.418(3) . ?
C13 C18 1.418(3) . ?
C14 C15 1.365(3) . ?
C14 H14 0.95 . ?
C15 C16 1.408(3) . ?
C15 H15 0.95 . ?
C16 C17 1.371(3) . ?
C16 H16 0.95 . ?
C17 C18 1.416(3) . ?
C17 H17 0.95 . ?
C18 C19 1.415(3) . ?
C19 N1 1.322(2) . ?
C19 H19 0.95 . ?
N1 V1 2.1558(18) . ?
O1 V1 1.6001(15) . ?
O2 V1 2.0007(16) . ?
O3 V1 1.9998(15) . ?
O4 V1 2.1350(15) . ?
O5 V1 1.9916(15) . ?

loop_
_geom_torsion_atom_site_label_1
_geom_torsion_atom_site_label_2
_geom_torsion_atom_site_label_3
_geom_torsion_atom_site_label_4
_geom_torsion
_geom_torsion_site_symmetry_1
_geom_torsion_site_symmetry_2
_geom_torsion_site_symmetry_3
_geom_torsion_site_symmetry_4
_geom_torsion_publ_flag
O2 C2 C3 C4 2.2(3) . . . . ?
C1 C2 C3 C4 -176.4(2) . . . . ?
C2 C3 C4 O3 -3.9(3) . . . . ?
C2 C3 C4 C5 175.84(19) . . . . ?
O5 C7 C8 C9 5.9(3) . . . . ?
C6 C7 C8 C9 -172.78(19) . . . . ?
C7 C8 C9 O4 -4.6(3) . . . . ?
C7 C8 C9 C10 173.6(2) . . . . ?
N1 C11 C12 C13 -1.6(3) . . . . ?
C11 C12 C13 C14 -176.0(2) . . . . ?
C11 C12 C13 C18 2.9(3) . . . . ?
C12 C13 C14 C15 178.6(2) . . . . ?
C18 C13 C14 C15 -0.2(3) . . . . ?
C13 C14 C15 C16 1.3(3) . . . . ?
C14 C15 C16 C17 -1.0(3) . . . . ?
C15 C16 C17 C18 -0.4(3) . . . . ?
C16 C17 C18 C19 -176.84(19) . . . . ?
C16 C17 C18 C13 1.4(3) . . . . ?
C12 C13 C18 C19 -1.7(3) . . . . ?
C14 C13 C18 C19 177.21(18) . . . . ?
C12 C13 C18 C17 179.94(18) . . . . ?
C14 C13 C18 C17 -1.1(3) . . . . ?
C17 C18 C19 N1 177.48(18) . . . . ?
C13 C18 C19 N1 -0.8(3) . . . . ?
C18 C19 N1 C11 2.2(3) . . . . ?
C18 C19 N1 V1 -172.85(14) . . . . ?
C12 C11 N1 C19 -1.0(3) . . . . ?
C12 C11 N1 V1 174.15(16) . . . . ?
C3 C2 O2 V1 -1.2(3) . . . . ?
C1 C2 O2 V1 177.43(14) . . . . ?
C3 C4 O3 V1 4.4(3) . . . . ?
C5 C4 O3 V1 -175.33(13) . . . . ?
C8 C9 O4 V1 -12.9(3) . . . . ?
C10 C9 O4 V1 168.86(14) . . . . ?
C8 C7 O5 V1 12.4(3) . . . . ?
C6 C7 O5 V1 -168.89(13) . . . . ?
